data_4128408
loop_
_publ_author_name
'Kang, Suk-Il'
'Lee, Milim'
'Lee, Dongwhan'

_publ_section_title
;
 Weak Links To Differentiate Weak Bonds: Size-Selective Response of
 \p-Conjugated Macrocycle Gels to Ammonium Ions.
;
_journal_issue 14
_journal_name_full 'Journal of the American Chemical Society'
_journal_page_first 5980
_journal_page_last 5986
_journal_paper_doi 10.1021/jacs.9b01002
_journal_volume 141
_journal_year 2019
_chemical_formula_moiety 'C22 H16 Br2 N6 O3'
_chemical_formula_sum 'C22 H16 Br2 N6 O3'
_chemical_formula_weight 572.22
_chemical_name_systematic
(2^1E,2^8E)-1^5,3^5-dibromo-2^2,2^7-dihydro-4,7,10-trioxa-2(2,7)-benzo[1,2-d:3,4-d']bis([1,2,3]triazole)a-1,3(1,2)-dibenzenacyclodecaphane
_space_group_crystal_system monoclinic
_space_group_IT_number 14
_space_group_name_Hall '-P 2ybc'
_space_group_name_H-M_alt 'P 1 21/c 1'
_symmetry_Int_Tables_number 14
_atom_sites_solution_primary iterative
_audit_creation_date 2019-01-08
_audit_creation_method
;
Olex2 1.2
(compiled 2018.05.29 svn.r3508 for OlexSys, GUI svn.r5506)
;
_cell_angle_alpha 90
_cell_angle_beta 95.850(3)
_cell_angle_gamma 90
_cell_formula_units_Z 4
_cell_length_a 4.22755(16)
_cell_length_b 26.1510(8)
_cell_length_c 18.5287(7)
_cell_measurement_reflns_used 12706
_cell_measurement_temperature 100.1(8)
_cell_measurement_theta_max 76.2520
_cell_measurement_theta_min 4.1300
_cell_volume 2037.77(13)
_computing_cell_refinement 'CrysAlisPro 1.171.38.43d (Rigaku OD, 2015)'
_computing_data_collection 'CrysAlisPro 1.171.38.43d (Rigaku OD, 2015)'
_computing_data_reduction 'CrysAlisPro 1.171.38.43d (Rigaku OD, 2015)'
_computing_molecular_graphics 'Olex2 (Dolomanov et al., 2009)'
_computing_publication_material 'Olex2 (Dolomanov et al., 2009)'
_computing_structure_refinement 'olex2.refine (Bourhis et al., 2015)'
_computing_structure_solution 'olex2.solve (Bourhis et al., 2015)'
_diffrn_ambient_environment N~2~
_diffrn_ambient_temperature 100.1(8)
_diffrn_detector 'CCD plate'
_diffrn_detector_area_resol_mean 5.2262
_diffrn_detector_type AtlasS2
_diffrn_measured_fraction_theta_full 0.9835
_diffrn_measured_fraction_theta_max 0.9835
_diffrn_measurement_details
;
List of Runs (angles in degrees, time in seconds):

  # Type    Start    End  Width  t~exp~   \w     \q     \k     \f   Frames
--------------------------------------------------------------------------
  1  \w    -66.00  33.00   1.00   11.12    --  -41.24  38.00 -30.00   99
  2  \w   -116.00 -17.00   1.00   11.12    --  -41.24 -38.00 150.00   99
  3  \w    -69.00  32.00   1.00   11.12    --  -41.24  57.00  60.00  101
  4  \w    -96.00  -2.00   1.00   11.12    --  -41.24 125.00  60.00   94
  5  \w     36.00 116.00   1.00   21.92    --  112.00-111.00 120.00   80
  6  \w     36.00 140.00   1.00   21.92    --  112.00 -30.00 -60.00  104
  7  \w     36.00 116.00   1.00   21.92    --  112.00-111.00-150.00   80
  8  \w     36.00 140.00   1.00   21.92    --  112.00 -30.00-150.00  104
  9  \w     86.00 178.00   1.00   21.92    --  112.00  45.00 -90.00   92
 10  \w     36.00 145.00   1.00   21.92    --  112.00 -77.00  90.00  109
 11  \w     36.00 116.00   1.00   21.92    --  112.00-111.00  60.00   80
 12  \w     36.00 140.00   1.00   21.92    --  112.00 -30.00  90.00  104
 13  \w     36.00 145.00   1.00   21.92    --  112.00 -77.00-120.00  109
 14  \w   -113.00 -13.00   1.00   11.12    --  -41.24 -57.00  60.00  100
 15  \w   -113.00 -13.00   1.00   11.12    --  -41.24 -57.00-120.00  100
 16  \w   -113.00 -13.00   1.00   11.12    --  -41.24 -57.00 -30.00  100
 17  \w      1.00  82.00   1.00   11.12    --   41.24 -99.00-150.00   81
 18  \w     59.00 137.00   1.00   21.92    --  112.00  15.00  60.00   78
 19  \w      9.00 118.00   1.00    8.37    --   41.49  77.00 -30.00  109
 20  \w      9.00 118.00   1.00    8.37    --   41.49  77.00  90.00  109
 21  \w     13.00  86.00   1.00    8.37    --   41.49  57.00 -90.00   73
 22  \w      9.00 118.00   1.00    8.37    --   41.49  77.00-180.00  109
;
_diffrn_measurement_device 'four-circle diffractometer'
_diffrn_measurement_device_type 'SuperNova, Dual, Cu at zero, AtlasS2'
_diffrn_measurement_method '\w scans'
_diffrn_orient_matrix_type 'CrysAlisPro convention (1999,Acta A55,543-557)'
_diffrn_orient_matrix_UB_11 0.1620018000
_diffrn_orient_matrix_UB_12 -0.0285138000
_diffrn_orient_matrix_UB_13 0.0665730000
_diffrn_orient_matrix_UB_21 -0.0142215000
_diffrn_orient_matrix_UB_22 -0.0501759000
_diffrn_orient_matrix_UB_23 -0.0438378000
_diffrn_orient_matrix_UB_31 0.3282360000
_diffrn_orient_matrix_UB_32 0.0118663000
_diffrn_orient_matrix_UB_33 -0.0252042000
_diffrn_radiation_monochromator mirror
_diffrn_radiation_probe x-ray
_diffrn_radiation_type 'Cu K\a'
_diffrn_radiation_wavelength 1.54184
_diffrn_reflns_av_R_equivalents 0.0406
_diffrn_reflns_av_unetI/netI 0.0207
_diffrn_reflns_limit_h_max 5
_diffrn_reflns_limit_h_min -3
_diffrn_reflns_limit_k_max 32
_diffrn_reflns_limit_k_min -32
_diffrn_reflns_limit_l_max 20
_diffrn_reflns_limit_l_min -23
_diffrn_reflns_number 22960
_diffrn_reflns_theta_full 76.4645
_diffrn_reflns_theta_max 76.46
_diffrn_reflns_theta_min 4.15
_diffrn_source 'micro-focus sealed X-ray tube'
_diffrn_source_type 'SuperNova (Cu) X-ray Source'
_exptl_absorpt_coefficient_mu 5.405
_exptl_absorpt_correction_T_max 1.00000
_exptl_absorpt_correction_T_min 0.55442
_exptl_absorpt_correction_type multi-scan
_exptl_absorpt_process_details
;
CrysAlisPro 1.171.38.43d (Rigaku Oxford Diffraction, 2015)
Empirical absorption correction using spherical harmonics,
 implemented in SCALE3 ABSPACK scaling algorithm.
;
_exptl_crystal_colour 'clear white'
_exptl_crystal_colour_lustre clear
_exptl_crystal_colour_primary white
_exptl_crystal_density_diffrn 1.8650
_exptl_crystal_description needle
_exptl_crystal_F_000 1133.5105
_exptl_crystal_recrystallization_method
'obtained by vapor diffusion of cyclohexane into a CHCl3 solution of this material.'
_exptl_crystal_size_max 0.299
_exptl_crystal_size_mid 0.05
_exptl_crystal_size_min 0.025
_refine_diff_density_max 0.4898
_refine_diff_density_min -0.6239
_refine_diff_density_rms 0.0890
_refine_ls_d_res_high 0.7929
_refine_ls_d_res_low 10.6647
_refine_ls_goodness_of_fit_ref 1.0490
_refine_ls_hydrogen_treatment refall
_refine_ls_matrix_type full
_refine_ls_number_constraints 0
_refine_ls_number_parameters 361
_refine_ls_number_reflns 4229
_refine_ls_number_restraints 0
_refine_ls_restrained_S_all 1.0490
_refine_ls_R_factor_all 0.0322
_refine_ls_R_factor_gt 0.0297
_refine_ls_shift/su_max 0.0007
_refine_ls_shift/su_mean 0.0000
_refine_ls_structure_factor_coef Fsqd
_refine_ls_weighting_details 'w=1/[\s^2^(Fo^2^)+(0.0420P)^2^+2.6930P] where P=(Fo^2^+2Fc^2^)/3'
_refine_ls_weighting_scheme calc
_refine_ls_wR_factor_gt 0.0775
_refine_ls_wR_factor_ref 0.0797
_reflns_Friedel_coverage 0.0
_reflns_limit_h_max 5
_reflns_limit_h_min -5
_reflns_limit_k_max 32
_reflns_limit_k_min 0
_reflns_limit_l_max 23
_reflns_limit_l_min 0
_reflns_number_gt 3943
_reflns_number_total 4229
_reflns_threshold_expression I>=2u(I)
_cod_data_source_file ja9b01002_si_003.cif
_cod_data_source_block exp_377
_cod_original_cell_volume 2037.77(12)
_cod_database_code 4128408
_chemical_oxdiff_formula C22H16Br2N6O3
_reflns_odcompleteness_completeness 99.90
_reflns_odcompleteness_iscentric 1
_reflns_odcompleteness_theta 69.95
_olex2_refinement_description
;
;
_olex2_date_sample_data_collection 2016-06-28
_olex2_exptl_crystal_mounting_method 'placed onto a nylon loop with Paratone-N oil and mounted'
_olex2_submission_original_sample_id SIK-3-34A
_olex2_submission_special_instructions 'No special instructions were received'
_oxdiff_exptl_absorpt_empirical_details
;
Empirical correction (ABSPACK) includes:
- Absorption correction using spherical harmonics
- Frame scaling
;
_oxdiff_exptl_absorpt_empirical_full_max 2.165
_oxdiff_exptl_absorpt_empirical_full_min 0.591

loop_
_space_group_symop_id
_space_group_symop_operation_xyz
1 x,y,z
2 -x,y+1/2,-z+1/2
3 -x,-y,-z
4 x,-y-1/2,z-1/2

loop_
_atom_site_label
_atom_site_type_symbol
_atom_site_fract_x
_atom_site_fract_y
_atom_site_fract_z
_atom_site_U_iso_or_equiv
_atom_site_adp_type
_atom_site_occupancy
Br01 Br 0.79122(6) 0.550135(9) 1.090545(12) 0.02291(9) Uani 1.000000
Br02 Br 0.31263(7) 0.615883(10) 0.233913(13) 0.02941(9) Uani 1.000000
O003 O 0.6354(4) 0.71710(6) 0.52512(9) 0.0200(3) Uani 1.000000
O004 O 0.8917(4) 0.73751(6) 0.68238(9) 0.0219(3) Uani 1.000000
O005 O 1.2257(4) 0.65414(7) 0.82604(9) 0.0222(3) Uani 1.000000
N006 N 0.7453(5) 0.57325(7) 0.80951(10) 0.0186(4) Uani 1.000000
N007 N 0.5525(5) 0.53192(7) 0.80173(11) 0.0202(4) Uani 1.000000
N008 N 0.7775(5) 0.60014(8) 0.74933(11) 0.0217(4) Uani 1.000000
N009 N 0.4535(5) 0.61039(7) 0.51738(10) 0.0198(4) Uani 1.000000
N00A N 0.6141(5) 0.62164(8) 0.58157(11) 0.0216(4) Uani 1.000000
N00B N 0.2695(5) 0.56821(8) 0.51480(11) 0.0217(4) Uani 1.000000
C00C C 0.9191(6) 0.58355(9) 1.00750(12) 0.0200(5) Uani 1.000000
C00D C 0.7963(6) 0.56650(9) 0.93972(13) 0.0204(5) Uani 1.000000
C00E C 1.1257(6) 0.62483(9) 1.01562(13) 0.0213(5) Uani 1.000000
C00F C 0.8844(5) 0.59074(9) 0.87829(12) 0.0183(4) Uani 1.000000
C00G C 0.4060(6) 0.61821(9) 0.38731(13) 0.0221(5) Uani 1.000000
C00H C 0.3113(6) 0.55080(9) 0.58342(13) 0.0208(5) Uani 1.000000
C00I C 0.4420(6) 0.64589(9) 0.32519(12) 0.0216(5) Uani 1.000000
C00J C 0.5951(6) 0.57454(9) 0.69913(12) 0.0192(5) Uani 1.000000
C00K C 0.4550(6) 0.53227(9) 0.73048(12) 0.0200(5) Uani 1.000000
C00L C 1.0375(6) 0.69533(9) 0.79233(13) 0.0206(5) Uani 1.000000
C00M C 0.5219(6) 0.58430(9) 0.62390(12) 0.0196(5) Uani 1.000000
C00N C 1.1022(6) 0.63194(9) 0.88440(13) 0.0200(5) Uani 1.000000
C00O C 0.2448(6) 0.49782(9) 0.68776(14) 0.0242(5) Uani 1.000000
C00P C 1.2154(6) 0.64830(9) 0.95364(13) 0.0215(5) Uani 1.000000
C00Q C 0.4872(6) 0.64048(9) 0.45487(12) 0.0193(4) Uani 1.000000
C00R C 0.6358(6) 0.71727(9) 0.39619(13) 0.0219(5) Uani 1.000000
C00S C 0.5939(5) 0.69129(9) 0.46011(12) 0.0190(4) Uani 1.000000
C00T C 0.5660(6) 0.69518(9) 0.32860(13) 0.0234(5) Uani 1.000000
C00U C 1.1126(6) 0.70034(10) 0.71450(13) 0.0216(5) Uani 1.000000
C00V C 0.1746(7) 0.50693(10) 0.61557(14) 0.0252(5) Uani 1.000000
C00W C 0.9638(6) 0.72485(10) 0.55231(13) 0.0216(5) Uani 1.000000
C00X C 0.9855(6) 0.75978(10) 0.61809(13) 0.0236(5) Uani 1.000000
H00P H 1.363(7) 0.6767(11) 0.9587(15) 0.019(7) Uiso 1.000000
H00D H 0.660(7) 0.5387(12) 0.9341(17) 0.027(8) Uiso 1.000000
H00E H 1.207(7) 0.6365(11) 1.0612(16) 0.020(7) Uiso 1.000000
H00a H 1.086(6) 0.7248(11) 0.8175(15) 0.015(6) Uiso 1.000000
H00V H 0.052(7) 0.4861(11) 0.5875(16) 0.020(7) Uiso 1.000000
H00h H 1.069(7) 0.7411(11) 0.5154(16) 0.021(7) Uiso 1.000000
H00i H 1.050(7) 0.6923(12) 0.5631(16) 0.024(7) Uiso 1.000000
H00c H 1.087(7) 0.6696(11) 0.6926(16) 0.021(7) Uiso 1.000000
H00G H 0.333(7) 0.5873(13) 0.3858(17) 0.028(8) Uiso 1.000000
H00O H 0.156(7) 0.4727(11) 0.7094(16) 0.019(7) Uiso 1.000000
H00j H 1.197(7) 0.7707(11) 0.6252(15) 0.019(7) Uiso 1.000000
H00b H 0.799(8) 0.6890(12) 0.7944(17) 0.031(8) Uiso 1.000000
H00R H 0.709(7) 0.7521(13) 0.3999(17) 0.032(8) Uiso 1.000000
H00T H 0.592(7) 0.7138(12) 0.2863(18) 0.028(8) Uiso 1.000000
H00k H 0.854(7) 0.7892(12) 0.6069(17) 0.029(8) Uiso 1.000000
H00f H 1.334(8) 0.7105(12) 0.7103(17) 0.029(8) Uiso 1.000000

loop_
_atom_site_aniso_label
_atom_site_aniso_U_11
_atom_site_aniso_U_22
_atom_site_aniso_U_33
_atom_site_aniso_U_12
_atom_site_aniso_U_13
_atom_site_aniso_U_23
Br01 0.03340(15) 0.02311(14) 0.01210(13) 0.00318(9) 0.00178(10) 0.00124(8)
Br02 0.04821(18) 0.02694(15) 0.01239(14) -0.00429(11) -0.00034(11) -0.00007(9)
O003 0.0222(8) 0.0213(8) 0.0166(8) -0.0024(6) 0.0024(6) -0.0031(6)
O004 0.0281(9) 0.0209(8) 0.0168(8) 0.0006(7) 0.0035(6) 0.0020(6)
O005 0.0222(8) 0.0273(9) 0.0170(8) 0.0020(7) 0.0021(6) 0.0033(7)
N006 0.0273(10) 0.0157(9) 0.0128(9) 0.0019(7) 0.0018(7) 0.0001(7)
N007 0.0289(10) 0.0167(9) 0.0151(9) 0.0006(8) 0.0023(8) 0.0000(7)
N008 0.0317(11) 0.0209(10) 0.0125(9) -0.0010(8) 0.0023(8) 0.0007(8)
N009 0.0292(11) 0.0177(9) 0.0120(9) -0.0038(8) 0.0003(8) 0.0009(7)
N00A 0.0327(11) 0.0211(10) 0.0107(9) -0.0042(8) 0.0005(8) 0.0004(7)
N00B 0.0325(11) 0.0169(9) 0.0153(9) -0.0037(8) 0.0003(8) -0.0004(7)
C00C 0.0261(11) 0.0199(11) 0.0141(10) 0.0065(9) 0.0024(9) 0.0015(8)
C00D 0.0271(12) 0.0171(11) 0.0172(11) 0.0055(9) 0.0026(9) -0.0011(9)
C00E 0.0246(12) 0.0234(12) 0.0154(11) 0.0051(9) -0.0006(9) -0.0022(9)
C00F 0.0219(11) 0.0182(11) 0.0145(10) 0.0049(9) 0.0009(8) -0.0009(8)
C00G 0.0310(13) 0.0176(11) 0.0173(12) -0.0015(9) 0.0012(9) -0.0000(9)
C00H 0.0314(13) 0.0154(11) 0.0155(11) -0.0008(9) 0.0019(9) -0.0014(8)
C00I 0.0295(12) 0.0223(12) 0.0128(10) 0.0009(9) 0.0010(9) -0.0008(9)
C00J 0.0282(12) 0.0164(11) 0.0132(10) 0.0007(9) 0.0037(9) -0.0008(8)
C00K 0.0279(12) 0.0185(11) 0.0137(11) 0.0020(9) 0.0023(9) 0.0010(8)
C00L 0.0264(12) 0.0182(11) 0.0171(11) 0.0004(9) 0.0012(9) -0.0017(9)
C00M 0.0293(12) 0.0169(10) 0.0128(10) 0.0001(9) 0.0034(9) -0.0012(8)
C00N 0.0220(11) 0.0220(11) 0.0160(11) 0.0050(9) 0.0025(9) 0.0017(9)
C00O 0.0354(14) 0.0184(11) 0.0186(12) -0.0047(10) 0.0012(10) 0.0028(9)
C00P 0.0220(11) 0.0225(11) 0.0194(12) 0.0013(9) -0.0006(9) -0.0013(9)
C00Q 0.0246(11) 0.0197(11) 0.0137(10) 0.0004(9) 0.0020(8) 0.0019(8)
C00R 0.0285(12) 0.0184(11) 0.0191(11) -0.0007(9) 0.0034(9) 0.0023(9)
C00S 0.0213(11) 0.0189(11) 0.0170(11) -0.0002(9) 0.0030(8) 0.0001(9)
C00T 0.0329(13) 0.0200(11) 0.0175(11) 0.0012(10) 0.0032(9) 0.0052(9)
C00U 0.0231(11) 0.0225(12) 0.0191(12) -0.0004(9) 0.0013(9) -0.0007(9)
C00V 0.0355(14) 0.0204(12) 0.0193(12) -0.0063(10) -0.0001(10) 0.0007(9)
C00W 0.0223(11) 0.0232(12) 0.0194(12) -0.0036(9) 0.0032(9) 0.0024(9)
C00X 0.0272(13) 0.0225(12) 0.0216(12) -0.0062(10) 0.0037(10) 0.0032(10)

loop_
_atom_type_symbol
_atom_type_scat_dispersion_real
_atom_type_scat_dispersion_imag
_atom_type_scat_Cromer_Mann_a1
_atom_type_scat_Cromer_Mann_a2
_atom_type_scat_Cromer_Mann_a3
_atom_type_scat_Cromer_Mann_a4
_atom_type_scat_Cromer_Mann_b1
_atom_type_scat_Cromer_Mann_b2
_atom_type_scat_Cromer_Mann_b3
_atom_type_scat_Cromer_Mann_b4
_atom_type_scat_Cromer_Mann_c
_atom_type_scat_source
_atom_type_scat_dispersion_source
H 0.00000 0.00000 0.49300 0.32291 0.14019 0.04081 10.51090 26.12570 3.14236 57.79970 0.0030380000826 'International Tables Volume C Table 6.1.1.4 (pp. 500-502)' 'Henke, Gullikson and Davis, At. Data and Nucl. Data Tables, 1993, 54, 2'
C 0.01920 0.00962 2.31000 1.02000 1.58860 0.86500 20.84390 10.20750 0.56870 51.65120 0.215599998832 'International Tables Volume C Table 6.1.1.4 (pp. 500-502)' 'Henke, Gullikson and Davis, At. Data and Nucl. Data Tables, 1993, 54, 2'
Br -0.67402 1.33011 17.17890 5.23580 5.63770 3.98510 2.17230 16.57960 0.26090 41.43280 2.95569992065 'International Tables Volume C Table 6.1.1.4 (pp. 500-502)' 'Henke, Gullikson and Davis, At. Data and Nucl. Data Tables, 1993, 54, 2'
O 0.05239 0.03377 3.04850 2.28680 1.54630 0.86700 13.27710 5.70110 0.32390 32.90890 0.250800013542 'International Tables Volume C Table 6.1.1.4 (pp. 500-502)' 'Henke, Gullikson and Davis, At. Data and Nucl. Data Tables, 1993, 54, 2'
N 0.03256 0.01839 12.21260 3.13220 2.01250 1.16630 0.00570 9.89330 28.99750 0.58260 -11.5290002823 'International Tables Volume C Table 6.1.1.4 (pp. 500-502)' 'Henke, Gullikson and Davis, At. Data and Nucl. Data Tables, 1993, 54, 2'

loop_
_exptl_crystal_face_index_h
_exptl_crystal_face_index_k
_exptl_crystal_face_index_l
_exptl_crystal_face_perp_dist
-3 0 1 0.1644
-3 -4 5 0.1389
3 0 -2 0.1347
0 -11 9 0.0060
0 -15 -6 0.0133
0 15 6 0.0114
0 10 -9 0.0343

loop_
_geom_angle_atom_site_label_1
_geom_angle_atom_site_label_2
_geom_angle_atom_site_label_3
_geom_angle
C00W O003 C00S 114.01(17)
C00X O004 C00U 113.63(18)
C00N O005 C00L 114.72(18)
N008 N006 N007 116.29(18)
C00F N006 N007 122.79(19)
C00F N006 N008 120.66(19)
C00K N007 N006 102.74(19)
C00J N008 N006 102.59(19)
N00B N009 N00A 116.68(18)
C00Q N009 N00A 121.24(19)
C00Q N009 N00B 122.03(19)
C00M N00A N009 102.06(18)
C00H N00B N009 102.94(18)
C00D C00C Br01 118.48(19)
C00E C00C Br01 119.94(18)
C00E C00C C00D 121.6(2)
C00F C00D C00C 119.4(2)
H00D C00D C00C 122(2)
H00D C00D C00F 118.8(19)
C00P C00E C00C 118.4(2)
H00E C00E C00C 121.7(18)
H00E C00E C00P 119.9(18)
C00D C00F N006 117.8(2)
C00N C00F N006 121.5(2)
C00N C00F C00D 120.7(2)
C00Q C00G C00I 119.5(2)
H00G C00G C00I 122(2)
H00G C00G C00Q 118(2)
C00M C00H N00B 107.9(2)
C00V C00H N00B 129.9(2)
C00V C00H C00M 122.2(2)
C00G C00I Br02 118.74(18)
C00T C00I Br02 119.86(18)
C00T C00I C00G 121.4(2)
C00K C00J N008 110.2(2)
C00M C00J N008 130.6(2)
C00M C00J C00K 119.2(2)
C00J C00K N007 108.1(2)
C00O C00K N007 130.2(2)
C00O C00K C00J 121.7(2)
C00U C00L O005 108.48(19)
H00a C00L O005 109.0(17)
H00a C00L C00U 110.8(17)
H00b C00L O005 111.3(18)
H00b C00L C00U 110.6(18)
H00b C00L H00a 107(2)
C00H C00M N00A 110.4(2)
C00J C00M N00A 131.3(2)
C00J C00M C00H 118.3(2)
C00F C00N O005 123.7(2)
C00P C00N O005 118.2(2)
C00P C00N C00F 117.9(2)
C00V C00O C00K 119.3(2)
H00O C00O C00K 119.1(19)
H00O C00O C00V 121.5(19)
C00N C00P C00E 122.0(2)
H00P C00P C00E 119.2(17)
H00P C00P C00N 118.8(17)
C00G C00Q N009 117.8(2)
C00S C00Q N009 121.8(2)
C00S C00Q C00G 120.4(2)
C00T C00R C00S 122.2(2)
H00R C00R C00S 118.0(19)
H00R C00R C00T 119.8(19)
C00Q C00S O003 122.4(2)
C00R C00S O003 119.3(2)
C00R C00S C00Q 118.1(2)
C00R C00T C00I 118.2(2)
H00T C00T C00I 121.2(19)
H00T C00T C00R 120.5(19)
C00L C00U O004 105.25(19)
H00c C00U O004 112.0(18)
H00c C00U C00L 108.9(18)
H00f C00U O004 111.6(18)
H00f C00U C00L 113.1(19)
H00f C00U H00c 106(2)
C00O C00V C00H 119.3(2)
H00V C00V C00H 118.9(19)
H00V C00V C00O 121.7(19)
C00X C00W O003 110.0(2)
H00h C00W O003 108.4(17)
H00h C00W C00X 108.3(17)
H00i C00W O003 106.6(18)
H00i C00W C00X 112.6(18)
H00i C00W H00h 111(2)
C00W C00X O004 115.3(2)
H00j C00X O004 110.6(17)
H00j C00X C00W 106.0(17)
H00k C00X O004 107.8(19)
H00k C00X C00W 108.8(19)
H00k C00X H00j 108(2)

loop_
_geom_bond_atom_site_label_1
_geom_bond_atom_site_label_2
_geom_bond_distance
Br01 C00C 1.896(2)
Br02 C00I 1.894(2)
O003 C00S 1.376(3)
O003 C00W 1.442(3)
O004 C00U 1.435(3)
O004 C00X 1.418(3)
O005 C00L 1.443(3)
O005 C00N 1.376(3)
N006 N007 1.353(3)
N006 N008 1.337(3)
N006 C00F 1.423(3)
N007 C00K 1.342(3)
N008 C00J 1.327(3)
N009 N00A 1.341(3)
N009 N00B 1.348(3)
N009 C00Q 1.419(3)
N00A C00M 1.335(3)
N00B C00H 1.345(3)
C00C C00D 1.383(3)
C00C C00E 1.387(3)
C00D C00F 1.387(3)
C00D H00D 0.93(3)
C00E C00P 1.389(3)
C00E H00E 0.93(3)
C00F C00N 1.414(3)
C00G C00I 1.381(3)
C00G C00Q 1.392(3)
C00G H00G 0.87(3)
C00H C00M 1.409(3)
C00H C00V 1.440(3)
C00I C00T 1.391(3)
C00J C00K 1.407(3)
C00J C00M 1.420(3)
C00K C00O 1.444(3)
C00L C00U 1.514(3)
C00L H00a 0.91(3)
C00L H00b 1.02(3)
C00N C00P 1.390(3)
C00O C00V 1.361(4)
C00O H00O 0.87(3)
C00P H00P 0.97(3)
C00Q C00S 1.403(3)
C00R C00S 1.392(3)
C00R C00T 1.383(3)
C00R H00R 0.96(3)
C00T H00T 0.94(3)
C00U H00c 0.90(3)
C00U H00f 0.98(3)
C00V H00V 0.88(3)
C00W C00X 1.518(3)
C00W H00h 0.95(3)
C00W H00i 0.94(3)
C00X H00j 0.93(3)
C00X H00k 0.96(3)

loop_
_exptl_oxdiff_crystal_face_indexfrac_h
_exptl_oxdiff_crystal_face_indexfrac_k
_exptl_oxdiff_crystal_face_indexfrac_l
_exptl_oxdiff_crystal_face_x
_exptl_oxdiff_crystal_face_y
_exptl_oxdiff_crystal_face_z
-2.7428 0.4895 1.0526 -0.3882 -0.0317 -0.9210
-2.5460 -4.1369 4.5300 0.0071 0.0452 -0.9990
2.7332 0.1530 -2.2957 0.2856 0.0541 0.9568
0.1014 -11.2472 8.9052 0.9300 0.1725 -0.3246
0.0030 -14.9954 -6.0058 0.0282 1.0156 -0.0256
-0.0030 14.9954 6.0058 -0.0282 -1.0156 0.0256
0.0028 10.0019 -9.4973 -0.9170 -0.0856 0.3590
